data_7055421
loop_
_publ_author_name
'Panini, Piyush'
'Gonnade, Rajesh G.'
'Chopra, Deepak'

_publ_section_title
;
 Experimental and computational analysis of supramolecular motifs
 involving Csp2(aromatic)--F and CF3groups in organic solids
;
_journal_issue 6
_journal_name_full 'New J. Chem.'
_journal_page_first 4981
_journal_paper_doi 10.1039/C5NJ03211C
_journal_volume 40
_journal_year 2016
_chemical_formula_moiety 'C14 H9 F4 N O'
_chemical_formula_sum 'C14 H9 F4 N O'
_chemical_formula_weight 283.22
_space_group_crystal_system monoclinic
_space_group_IT_number 9
_space_group_name_Hall 'C -2yc'
_space_group_name_H-M_alt 'C 1 c 1'
_symmetry_space_group_name_Hall 'C -2yc'
_symmetry_space_group_name_H-M 'C 1 c 1'
_atom_sites_solution_hydrogens geom
_audit_creation_method SHELXL-2014/7
_audit_update_record
;
2016-03-09 deposited with the CCDC.
2016-03-15 downloaded from the CCDC.
;
_cell_angle_alpha 90
_cell_angle_beta 91.651(6)
_cell_angle_gamma 90
_cell_formula_units_Z 4
_cell_length_a 7.156(3)
_cell_length_b 7.072(3)
_cell_length_c 23.277(9)
_cell_measurement_reflns_used 2382
_cell_measurement_temperature 100(2)
_cell_measurement_theta_max 28.12
_cell_measurement_theta_min 3.02
_cell_volume 1177.5(8)
_computing_cell_refinement 'Bruker SAINT'
_computing_data_collection 'Bruker APEX2'
_computing_data_reduction 'Bruker SAINT'
_computing_molecular_graphics Mercury
_computing_publication_material Mercury
_computing_structure_refinement 'SHELXL-2014 (Sheldrick 2013)'
_computing_structure_solution 'SIR 92'
_diffrn_ambient_temperature 100(2)
_diffrn_measured_fraction_theta_full 0.998
_diffrn_measured_fraction_theta_max 0.928
_diffrn_measurement_device_type 'Bruker APEX-II CCD'
_diffrn_measurement_method '\f and \w scans'
_diffrn_radiation_type MoK\a
_diffrn_radiation_wavelength 0.71073
_diffrn_reflns_av_R_equivalents 0.0195
_diffrn_reflns_av_unetI/netI 0.0334
_diffrn_reflns_Laue_measured_fraction_full 0.998
_diffrn_reflns_Laue_measured_fraction_max 0.928
_diffrn_reflns_limit_h_max 9
_diffrn_reflns_limit_h_min -9
_diffrn_reflns_limit_k_max 9
_diffrn_reflns_limit_k_min -9
_diffrn_reflns_limit_l_max 29
_diffrn_reflns_limit_l_min -28
_diffrn_reflns_number 3918
_diffrn_reflns_point_group_measured_fraction_full 0.950
_diffrn_reflns_point_group_measured_fraction_max 0.847
_diffrn_reflns_theta_full 25.000
_diffrn_reflns_theta_max 27.829
_diffrn_reflns_theta_min 1.750
_exptl_absorpt_coefficient_mu 0.144
_exptl_absorpt_correction_T_max 0.91
_exptl_absorpt_correction_T_min 0.87
_exptl_absorpt_correction_type multi-scan
_exptl_absorpt_process_details SADABS
_exptl_crystal_colour colourless
_exptl_crystal_density_diffrn 1.598
_exptl_crystal_description rod
_exptl_crystal_F_000 576
_exptl_crystal_size_max 0.380
_exptl_crystal_size_mid 0.180
_exptl_crystal_size_min 0.120
_refine_diff_density_max 0.297
_refine_diff_density_min -0.245
_refine_diff_density_rms 0.054
_refine_ls_extinction_method none
_refine_ls_goodness_of_fit_ref 1.042
_refine_ls_hydrogen_treatment constr
_refine_ls_matrix_type full
_refine_ls_number_parameters 185
_refine_ls_number_reflns 2382
_refine_ls_number_restraints 2
_refine_ls_restrained_S_all 1.042
_refine_ls_R_factor_all 0.0423
_refine_ls_R_factor_gt 0.0381
_refine_ls_shift/su_max 0.000
_refine_ls_shift/su_mean 0.000
_refine_ls_structure_factor_coef Fsqd
_refine_ls_weighting_details 'w=1/[\s^2^(Fo^2^)+(0.0661P)^2^+0.0797P] where P=(Fo^2^+2Fc^2^)/3'
_refine_ls_weighting_scheme calc
_refine_ls_wR_factor_gt 0.0944
_refine_ls_wR_factor_ref 0.0959
_reflns_Friedel_coverage 0.822
_reflns_Friedel_fraction_full 0.903
_reflns_Friedel_fraction_max 0.766
_reflns_number_gt 2182
_reflns_number_total 2382
_reflns_threshold_expression 'I > 2\s(I)'
_cod_data_source_file c5nj03211c2.cif
_cod_data_source_block 2T2F
_cod_depositor_comments 'Adding full bibliography for 7055417--7055429.cif.'
_cod_original_cell_volume 1177.4(8)
_cod_database_code 7055421
_shelx_shelxl_version_number 2014/7
_shelx_space_group_comment
;
The symmetry employed for this shelxl refinement is uniquely defined
by the following loop, which should always be used as a source of
symmetry information in preference to the above space-group names.
They are only intended as comments.
;
_shelx_estimated_absorpt_t_min 0.947
_shelx_estimated_absorpt_t_max 0.983

loop_
_space_group_symop_operation_xyz
'x, y, z'
'x, -y, z+1/2'
'x+1/2, y+1/2, z'
'x+1/2, -y+1/2, z+1/2'

loop_
_atom_site_label
_atom_site_type_symbol
_atom_site_fract_x
_atom_site_fract_y
_atom_site_fract_z
_atom_site_U_iso_or_equiv
_atom_site_adp_type
_atom_site_occupancy
_atom_site_site_symmetry_order
_atom_site_calc_flag
_atom_site_refinement_flags_posn
_atom_site_refinement_flags_adp
_atom_site_refinement_flags_occupancy
_atom_site_disorder_assembly
_atom_site_disorder_group
F1A F 1.1554(3) 0.9801(3) -0.06656(9) 0.0246(5) Uani 0.944(4) 1 d . . P A 1
F1B F 1.245(5) 0.376(5) -0.1128(15) 0.0246(5) Uani 0.056(4) 1 d . . P A 2
F2 F 0.6798(3) 0.6022(3) 0.26951(8) 0.0259(5) Uani 1 1 d . . . . .
F3 F 0.8457(3) 0.4135(3) 0.32268(9) 0.0301(5) Uani 1 1 d . . . . .
F4 F 0.5514(2) 0.3608(3) 0.30935(8) 0.0271(5) Uani 1 1 d . . . . .
N1 N 0.9620(3) 0.3420(3) 0.08841(11) 0.0155(5) Uani 1 1 d . . . . .
H1 H 1.0488 0.2728 0.0726 0.019 Uiso 1 1 calc R U . . .
O1 O 0.8010(3) 0.6195(3) 0.08141(9) 0.0206(5) Uani 1 1 d . . . . .
C1A C 1.0284(4) 0.5574(4) 0.01069(13) 0.0154(6) Uani 0.944(4) 1 d . . P A 1
C2A C 1.0483(4) 0.7497(4) -0.00316(13) 0.0155(6) Uani 0.944(4) 1 d . . P A 1
H2A H 1.0010 0.8457 0.0210 0.019 Uiso 0.944(4) 1 calc R U P A 1
C3A C 1.1386(4) 0.7946(5) -0.05282(14) 0.0197(7) Uani 0.944(4) 1 d . . P A 1
C4A C 1.2102(4) 0.6614(5) -0.08921(14) 0.0205(7) Uani 0.944(4) 1 d . . P A 1
H4A H 1.2726 0.6978 -0.1230 0.025 Uiso 0.944(4) 1 calc R U P A 1
C5A C 1.1884(4) 0.4720(5) -0.07504(13) 0.0207(7) Uani 0.944(4) 1 d . . P A 1
H5A H 1.2349 0.3774 -0.0998 0.025 Uiso 0.944(4) 1 calc R U P A 1
C6A C 1.0996(4) 0.4187(5) -0.02521(13) 0.0170(6) Uani 0.944(4) 1 d . . P A 1
H6A H 1.0874 0.2887 -0.0157 0.020 Uiso 0.944(4) 1 calc R U P A 1
C1B C 1.0284(4) 0.5574(4) 0.01069(13) 0.0154(6) Uani 0.056(4) 1 d . . P A 2
C2B C 1.0996(4) 0.4187(5) -0.02521(13) 0.0170(6) Uani 0.056(4) 1 d . . P A 2
H2B H 1.0874 0.2887 -0.0157 0.020 Uiso 0.056(4) 1 calc R U P A 2
C3B C 1.1884(4) 0.4720(5) -0.07504(13) 0.0207(7) Uani 0.056(4) 1 d . . P A 2
C4B C 1.2102(4) 0.6614(5) -0.08921(14) 0.0205(7) Uani 0.056(4) 1 d . . P A 2
H4B H 1.2726 0.6978 -0.1230 0.025 Uiso 0.056(4) 1 calc R U P A 2
C5B C 1.1386(4) 0.7946(5) -0.05282(14) 0.0197(7) Uani 0.056(4) 1 d . . P A 2
H5B H 1.1520 0.9244 -0.0624 0.024 Uiso 0.056(4) 1 calc R U P A 2
C6B C 1.0483(4) 0.7497(4) -0.00316(13) 0.0155(6) Uani 0.056(4) 1 d . . P A 2
H6B H 1.0010 0.8457 0.0210 0.019 Uiso 0.056(4) 1 calc R U P A 2
C7 C 0.8769(4) 0.2669(4) 0.13828(13) 0.0151(6) Uani 1 1 d . . . . .
C8 C 0.8220(4) 0.3826(4) 0.18297(13) 0.0153(6) Uani 1 1 d . . . . .
H8 H 0.8344 0.5160 0.1805 0.018 Uiso 1 1 calc R U . . .
C9 C 0.7478(4) 0.2978(5) 0.23175(13) 0.0156(6) Uani 1 1 d . . . . .
C10 C 0.7285(4) 0.1030(4) 0.23600(14) 0.0194(7) Uani 1 1 d . . . . .
H10 H 0.6779 0.0480 0.2694 0.023 Uiso 1 1 calc R U . . .
C11 C 0.7841(4) -0.0106(4) 0.19084(14) 0.0196(7) Uani 1 1 d . . . . .
H11 H 0.7701 -0.1440 0.1931 0.024 Uiso 1 1 calc R U . . .
C12 C 0.8599(4) 0.0703(5) 0.14261(14) 0.0180(6) Uani 1 1 d . . . . .
H12 H 0.9006 -0.0081 0.1123 0.022 Uiso 1 1 calc R U . . .
C13 C 0.9208(4) 0.5100(4) 0.06341(13) 0.0149(6) Uani 1 1 d . . . . .
C14 C 0.7058(4) 0.4194(5) 0.28268(13) 0.0194(6) Uani 1 1 d . . . . .

loop_
_atom_site_aniso_label
_atom_site_aniso_U_11
_atom_site_aniso_U_22
_atom_site_aniso_U_33
_atom_site_aniso_U_23
_atom_site_aniso_U_13
_atom_site_aniso_U_12
F1A 0.0271(11) 0.0207(11) 0.0266(12) 0.0037(8) 0.0086(9) -0.0017(8)
F1B 0.0271(11) 0.0207(11) 0.0266(12) 0.0037(8) 0.0086(9) -0.0017(8)
F2 0.0357(11) 0.0219(10) 0.0208(10) -0.0035(8) 0.0113(8) 0.0031(8)
F3 0.0251(10) 0.0480(13) 0.0171(9) -0.0040(9) -0.0013(7) 0.0026(9)
F4 0.0226(10) 0.0348(12) 0.0246(11) 0.0029(9) 0.0147(8) -0.0015(8)
N1 0.0159(12) 0.0162(13) 0.0147(13) 0.0012(10) 0.0058(9) 0.0045(10)
O1 0.0202(11) 0.0200(11) 0.0219(12) 0.0028(9) 0.0088(9) 0.0092(9)
C1A 0.0131(14) 0.0202(16) 0.0128(15) 0.0011(12) 0.0020(11) 0.0002(11)
C2A 0.0134(14) 0.0178(15) 0.0155(14) -0.0025(12) 0.0033(11) 0.0023(11)
C3A 0.0205(16) 0.0192(16) 0.0193(17) 0.0043(13) -0.0006(13) 0.0026(12)
C4A 0.0180(15) 0.0311(19) 0.0128(14) 0.0025(13) 0.0051(12) 0.0037(13)
C5A 0.0216(16) 0.0254(17) 0.0152(16) -0.0018(13) 0.0033(13) 0.0045(13)
C6A 0.0167(14) 0.0201(16) 0.0144(16) -0.0001(12) 0.0032(11) 0.0018(12)
C1B 0.0131(14) 0.0202(16) 0.0128(15) 0.0011(12) 0.0020(11) 0.0002(11)
C2B 0.0167(14) 0.0201(16) 0.0144(16) -0.0001(12) 0.0032(11) 0.0018(12)
C3B 0.0216(16) 0.0254(17) 0.0152(16) -0.0018(13) 0.0033(13) 0.0045(13)
C4B 0.0180(15) 0.0311(19) 0.0128(14) 0.0025(13) 0.0051(12) 0.0037(13)
C5B 0.0205(16) 0.0192(16) 0.0193(17) 0.0043(13) -0.0006(13) 0.0026(12)
C6B 0.0134(14) 0.0178(15) 0.0155(14) -0.0025(12) 0.0033(11) 0.0023(11)
C7 0.0110(14) 0.0178(15) 0.0165(15) 0.0014(12) 0.0028(11) 0.0033(11)
C8 0.0144(14) 0.0125(14) 0.0191(15) 0.0008(12) 0.0025(11) 0.0004(11)
C9 0.0110(14) 0.0184(15) 0.0178(15) 0.0010(12) 0.0036(11) 0.0018(11)
C10 0.0148(15) 0.0188(16) 0.0247(17) 0.0053(14) 0.0005(12) -0.0013(12)
C11 0.0194(16) 0.0142(15) 0.0253(18) 0.0014(13) 0.0016(12) -0.0034(12)
C12 0.0150(15) 0.0179(15) 0.0211(15) -0.0023(13) 0.0009(12) 0.0028(11)
C13 0.0121(14) 0.0208(16) 0.0119(14) -0.0030(12) 0.0010(11) 0.0030(11)
C14 0.0197(15) 0.0233(16) 0.0154(15) 0.0017(13) 0.0061(12) -0.0002(12)

loop_
_atom_type_symbol
_atom_type_description
_atom_type_scat_dispersion_real
_atom_type_scat_dispersion_imag
_atom_type_scat_source
C C 0.0033 0.0016 'International Tables Vol C Tables 4.2.6.8 and 6.1.1.4'
H H 0.0000 0.0000 'International Tables Vol C Tables 4.2.6.8 and 6.1.1.4'
N N 0.0061 0.0033 'International Tables Vol C Tables 4.2.6.8 and 6.1.1.4'
O O 0.0106 0.0060 'International Tables Vol C Tables 4.2.6.8 and 6.1.1.4'
F F 0.0171 0.0103 'International Tables Vol C Tables 4.2.6.8 and 6.1.1.4'

loop_
_geom_angle_atom_site_label_1
_geom_angle_atom_site_label_2
_geom_angle_atom_site_label_3
_geom_angle
C13 N1 C7 125.7(2)
C13 N1 H1 117.1
C7 N1 H1 117.1
C6A C1A C2A 120.1(3)
C6A C1A C13 122.4(3)
C2A C1A C13 117.4(2)
C3A C2A C1A 117.9(3)
C3A C2A H2A 121.0
C1A C2A H2A 121.0
F1A C3A C4A 118.7(3)
F1A C3A C2A 117.9(3)
C4A C3A C2A 123.4(3)
C3A C4A C5A 117.9(3)
C3A C4A H4A 121.1
C5A C4A H4A 121.1
C4A C5A C6A 121.1(3)
C4A C5A H5A 119.4
C6A C5A H5A 119.4
C5A C6A C1A 119.5(3)
C5A C6A H6A 120.2
C1A C6A H6A 120.2
C2B C1B C6B 120.1(3)
C2B C1B C13 122.4(3)
C6B C1B C13 117.4(2)
C3B C2B C1B 119.5(3)
C3B C2B H2B 120.2
C1B C2B H2B 120.2
F1B C3B C4B 109.4(16)
F1B C3B C2B 129.3(16)
C4B C3B C2B 121.1(3)
C5B C4B C3B 117.9(3)
C5B C4B H4B 121.1
C3B C4B H4B 121.1
C4B C5B C6B 123.4(3)
C4B C5B H5B 118.3
C6B C5B H5B 118.3
C5B C6B C1B 117.9(3)
C5B C6B H6B 121.0
C1B C6B H6B 121.0
C8 C7 C12 120.2(3)
C8 C7 N1 121.8(3)
C12 C7 N1 117.9(3)
C7 C8 C9 118.5(3)
C7 C8 H8 120.8
C9 C8 H8 120.8
C10 C9 C8 121.5(3)
C10 C9 C14 119.3(3)
C8 C9 C14 118.9(3)
C9 C10 C11 119.2(3)
C9 C10 H10 120.4
C11 C10 H10 120.4
C12 C11 C10 120.1(3)
C12 C11 H11 120.0
C10 C11 H11 120.0
C11 C12 C7 120.4(3)
C11 C12 H12 119.8
C7 C12 H12 119.8
O1 C13 N1 123.3(3)
O1 C13 C1B 120.8(3)
N1 C13 C1B 115.9(2)
O1 C13 C1A 120.8(3)
N1 C13 C1A 115.9(2)
F2 C14 F4 107.0(2)
F2 C14 F3 106.4(3)
F4 C14 F3 105.9(2)
F2 C14 C9 113.7(3)
F4 C14 C9 111.9(3)
F3 C14 C9 111.5(3)

loop_
_geom_bond_atom_site_label_1
_geom_bond_atom_site_label_2
_geom_bond_distance
F1A C3A 1.356(4)
F1B C3B 1.19(4)
F2 C14 1.340(4)
F3 C14 1.348(4)
F4 C14 1.348(4)
N1 C13 1.352(4)
N1 C7 1.428(4)
N1 H1 0.8800
O1 C13 1.237(3)
C1A C6A 1.394(4)
C1A C2A 1.406(4)
C1A C13 1.505(4)
C2A C3A 1.377(4)
C2A H2A 0.9500
C3A C4A 1.376(5)
C4A C5A 1.389(5)
C4A H4A 0.9500
C5A C6A 1.391(4)
C5A H5A 0.9500
C6A H6A 0.9500
C1B C2B 1.394(4)
C1B C6B 1.406(4)
C1B C13 1.505(4)
C2B C3B 1.391(4)
C2B H2B 0.9500
C3B C4B 1.389(5)
C4B C5B 1.376(5)
C4B H4B 0.9500
C5B C6B 1.377(4)
C5B H5B 0.9500
C6B H6B 0.9500
C7 C8 1.389(4)
C7 C12 1.400(4)
C8 C9 1.401(4)
C8 H8 0.9500
C9 C10 1.388(4)
C9 C14 1.502(4)
C10 C11 1.390(5)
C10 H10 0.9500
C11 C12 1.384(5)
C11 H11 0.9500
C12 H12 0.9500

loop_
_geom_torsion_atom_site_label_1
_geom_torsion_atom_site_label_2
_geom_torsion_atom_site_label_3
_geom_torsion_atom_site_label_4
_geom_torsion
C6A C1A C2A C3A 0.2(4)
C13 C1A C2A C3A -176.9(3)
C1A C2A C3A F1A 179.1(3)
C1A C2A C3A C4A -0.2(5)
F1A C3A C4A C5A -178.7(3)
C2A C3A C4A C5A 0.6(5)
C3A C4A C5A C6A -1.0(5)
C4A C5A C6A C1A 1.0(5)
C2A C1A C6A C5A -0.7(4)
C13 C1A C6A C5A 176.3(3)
C6B C1B C2B C3B -0.7(4)
C13 C1B C2B C3B 176.3(3)
C1B C2B C3B F1B -174(2)
C1B C2B C3B C4B 1.0(5)
F1B C3B C4B C5B 174.8(19)
C2B C3B C4B C5B -1.0(5)
C3B C4B C5B C6B 0.6(5)
C4B C5B C6B C1B -0.2(5)
C2B C1B C6B C5B 0.2(4)
C13 C1B C6B C5B -176.9(3)
C13 N1 C7 C8 -35.0(4)
C13 N1 C7 C12 148.6(3)
C12 C7 C8 C9 -0.7(4)
N1 C7 C8 C9 -176.9(3)
C7 C8 C9 C10 -0.1(4)
C7 C8 C9 C14 174.0(3)
C8 C9 C10 C11 0.0(5)
C14 C9 C10 C11 -174.0(3)
C9 C10 C11 C12 0.8(5)
C10 C11 C12 C7 -1.6(5)
C8 C7 C12 C11 1.5(4)
N1 C7 C12 C11 177.9(3)
C7 N1 C13 O1 -0.4(5)
C7 N1 C13 C1B -179.4(3)
C7 N1 C13 C1A -179.4(3)
C2B C1B C13 O1 -151.4(3)
C6B C1B C13 O1 25.6(4)
C2B C1B C13 N1 27.6(4)
C6B C1B C13 N1 -155.3(3)
C6A C1A C13 O1 -151.4(3)
C2A C1A C13 O1 25.6(4)
C6A C1A C13 N1 27.6(4)
C2A C1A C13 N1 -155.3(3)
C10 C9 C14 F2 -162.9(3)
C8 C9 C14 F2 22.9(4)
C10 C9 C14 F4 -41.6(4)
C8 C9 C14 F4 144.2(3)
C10 C9 C14 F3 76.8(3)
C8 C9 C14 F3 -97.4(3)
